data_7705976
loop_
_publ_author_name
'Cheng, Ming-Chuan'
'Lee, Gene-Hsiang'
'Lin, Tien-Sung'
'Liu, Yu-Chiao'
'Chiang, Ming-Hsi'
'Peng, Shie-Ming'

_publ_section_title
;
 A new series of heteronuclear metal strings,
 MRhRh(dpa)<sub>4</sub>Cl<sub>2</sub> and
 MRhRhM(dpa)<sub>4</sub>X<sub>2</sub>, from the reactions of
 Rh<sub>2</sub>(dpa)<sub>4</sub> with metal ions of group 7 to group 12.
;
_journal_issue 2
_journal_name_full 'Dalton transactions (Cambridge, England : 2003)'
_journal_page_first 520
_journal_page_last 534
_journal_paper_doi 10.1039/d0dt03311a
_journal_volume 50
_journal_year 2021
_chemical_formula_sum 'C40 H32 Cl2 Cu2 N12 Rh2'
_chemical_formula_weight 1084.57
_space_group_crystal_system monoclinic
_space_group_IT_number 14
_space_group_name_Hall '-P 2ybc'
_space_group_name_H-M_alt 'P 1 21/c 1'
_atom_sites_solution_hydrogens geom
_audit_creation_method SHELXL-2018/3
_audit_update_record
;
2020-09-21 deposited with the CCDC.	2020-12-03 downloaded from the CCDC.
;
_cell_angle_alpha 90
_cell_angle_beta 96.6949(6)
_cell_angle_gamma 90
_cell_formula_units_Z 4
_cell_length_a 14.4313(2)
_cell_length_b 16.7886(2)
_cell_length_c 16.4651(2)
_cell_measurement_reflns_used 9048
_cell_measurement_temperature 150(2)
_cell_measurement_theta_max 27.50
_cell_measurement_theta_min 1.73
_cell_volume 3961.98(9)
_computing_cell_refinement DENZO-SMN
_computing_data_collection 'NONIUS COLLECT'
_computing_data_reduction DENZO-SMN
_computing_molecular_graphics 'Bruker SHELXTL'
_computing_publication_material 'Bruker SHELXTL'
_computing_structure_refinement 'SHELXL-2018/3 (Sheldrick, 2018)'
_computing_structure_solution 'SHELXS-97 (Sheldrick 2008)'
_diffrn_ambient_temperature 150(2)
_diffrn_measured_fraction_theta_full 0.997
_diffrn_measured_fraction_theta_max 0.993
_diffrn_measurement_device_type 'NONIUS KappaCCD'
_diffrn_measurement_method '\w scans'
_diffrn_radiation_type MoK\a
_diffrn_radiation_wavelength 0.71073
_diffrn_reflns_av_R_equivalents 0.0358
_diffrn_reflns_av_unetI/netI 0.0487
_diffrn_reflns_Laue_measured_fraction_full 0.997
_diffrn_reflns_Laue_measured_fraction_max 0.993
_diffrn_reflns_limit_h_max 18
_diffrn_reflns_limit_h_min -18
_diffrn_reflns_limit_k_max 17
_diffrn_reflns_limit_k_min -21
_diffrn_reflns_limit_l_max 21
_diffrn_reflns_limit_l_min -20
_diffrn_reflns_number 23932
_diffrn_reflns_point_group_measured_fraction_full 0.997
_diffrn_reflns_point_group_measured_fraction_max 0.993
_diffrn_reflns_theta_full 25.242
_diffrn_reflns_theta_max 27.499
_diffrn_reflns_theta_min 1.738
_exptl_absorpt_coefficient_mu 2.061
_exptl_absorpt_correction_T_max 0.9417
_exptl_absorpt_correction_T_min 0.4511
_exptl_absorpt_correction_type multi-scan
_exptl_absorpt_process_details 'SORTAV (Blessing, 1995)'
_exptl_crystal_colour orange
_exptl_crystal_density_diffrn 1.818
_exptl_crystal_description plate
_exptl_crystal_F_000 2152
_exptl_crystal_size_max 0.450
_exptl_crystal_size_mid 0.340
_exptl_crystal_size_min 0.030
_refine_diff_density_max 0.571
_refine_diff_density_min -0.524
_refine_diff_density_rms 0.102
_refine_ls_extinction_method none
_refine_ls_goodness_of_fit_ref 1.031
_refine_ls_hydrogen_treatment constr
_refine_ls_matrix_type full
_refine_ls_number_parameters 566
_refine_ls_number_reflns 9048
_refine_ls_number_restraints 18
_refine_ls_restrained_S_all 1.031
_refine_ls_R_factor_all 0.0634
_refine_ls_R_factor_gt 0.0320
_refine_ls_shift/su_max 0.001
_refine_ls_shift/su_mean 0.000
_refine_ls_structure_factor_coef Fsqd
_refine_ls_weighting_details 'w=1/[\s^2^(Fo^2^)+(0.0231P)^2^+3.8089P] where P=(Fo^2^+2Fc^2^)/3'
_refine_ls_weighting_scheme calc
_refine_ls_wR_factor_gt 0.0619
_refine_ls_wR_factor_ref 0.0727
_reflns_Friedel_coverage 0.000
_reflns_number_gt 6479
_reflns_number_total 9048
_reflns_threshold_expression 'I > 2\s(I)'
_cod_data_source_file d0dt03311a2.cif
_cod_data_source_block ic17054
_cod_depositor_comments 'Adding full bibliography for 7705966--7705984.cif.'
_cod_original_sg_symbol_H-M 'P 21/c'
_cod_database_code 7705976
_shelx_shelxl_version_number 2018/3
_shelx_space_group_comment
; 
The symmetry employed for this shelxl refinement is uniquely defined 
by the following loop, which should always be used as a source of 
symmetry information in preference to the above space-group names. 
They are only intended as comments. 
;
_shelx_estimated_absorpt_t_min 0.457
_shelx_estimated_absorpt_t_max 0.941

loop_
_space_group_symop_operation_xyz
'x, y, z'
'-x, y+1/2, -z+1/2'
'-x, -y, -z'
'x, -y-1/2, z-1/2'

loop_
_atom_site_label
_atom_site_type_symbol
_atom_site_fract_x
_atom_site_fract_y
_atom_site_fract_z
_atom_site_U_iso_or_equiv
_atom_site_adp_type
_atom_site_occupancy
_atom_site_site_symmetry_order
_atom_site_calc_flag
_atom_site_refinement_flags_posn
_atom_site_refinement_flags_adp
_atom_site_refinement_flags_occupancy
_atom_site_disorder_assembly
_atom_site_disorder_group
Rh1 Rh 0.66417(2) 0.46938(2) 0.29320(2) 0.02377(7) Uani 1 1 d . . . . .
Rh2 Rh 0.79360(2) 0.49070(2) 0.21822(2) 0.02230(7) Uani 1 1 d . . . . .
Cu2 Cu 0.93465(3) 0.51749(2) 0.14685(2) 0.03005(10) Uani 1 1 d . . . . .
Cl2 Cl 1.06801(6) 0.58165(6) 0.11240(7) 0.0562(3) Uani 1 1 d . . . . .
Cu1 Cu 0.5365(5) 0.4331(4) 0.3806(3) 0.0299(6) Uani 0.554(5) 1 d . . P A 1
Cl1 Cl 0.4201(4) 0.3608(4) 0.4364(3) 0.0510(8) Uani 0.554(5) 1 d . . P A 1
N1 N 0.4632(13) 0.4588(11) 0.2737(6) 0.0238(19) Uani 0.554(5) 1 d . U P A 1
N4 N 0.6463(10) 0.4300(11) 0.4715(9) 0.023(2) Uani 0.554(5) 1 d . . P A 1
C1 C 0.3735(13) 0.4758(11) 0.2805(7) 0.035(3) Uani 0.554(5) 1 d . . P A 1
H1 H 0.353742 0.477133 0.333572 0.042 Uiso 0.554(5) 1 calc R U P A 1
C2 C 0.3087(12) 0.4916(10) 0.2140(7) 0.044(4) Uani 0.554(5) 1 d . . P A 1
H2 H 0.245239 0.500089 0.221638 0.053 Uiso 0.554(5) 1 calc R U P A 1
C3 C 0.3351(10) 0.4948(9) 0.1384(6) 0.040(3) Uani 0.554(5) 1 d . . P A 1
H3 H 0.291028 0.506648 0.092536 0.048 Uiso 0.554(5) 1 calc R U P A 1
C4 C 0.4271(12) 0.4807(9) 0.1287(6) 0.033(2) Uani 0.554(5) 1 d . . P A 1
H4 H 0.449536 0.486591 0.077065 0.039 Uiso 0.554(5) 1 calc R U P A 1
C5 C 0.487(3) 0.457(3) 0.199(2) 0.026(3) Uani 0.446(5) 1 d . . P A 1
C11 C 0.6258(9) 0.3878(13) 0.5373(12) 0.036(3) Uani 0.554(5) 1 d . U P A 1
H11 H 0.563205 0.370668 0.538132 0.044 Uiso 0.554(5) 1 calc R U P A 1
C12 C 0.6878(10) 0.3685(14) 0.6014(14) 0.051(3) Uani 0.554(5) 1 d . U P A 1
H12 H 0.669319 0.337341 0.644905 0.062 Uiso 0.554(5) 1 calc R U P A 1
C13 C 0.7804(13) 0.3948(16) 0.6032(14) 0.045(3) Uani 0.554(5) 1 d . . P A 1
H13 H 0.824785 0.385014 0.649344 0.055 Uiso 0.554(5) 1 calc R U P A 1
C14 C 0.8053(6) 0.4358(14) 0.5355(15) 0.033(2) Uani 0.554(5) 1 d . . P A 1
H14 H 0.868312 0.451602 0.534285 0.039 Uiso 0.554(5) 1 calc R U P A 1
C15 C 0.7377(8) 0.4544(16) 0.4678(18) 0.021(2) Uani 0.554(5) 1 d . . P A 1
Cu1' Cu 0.5233(6) 0.4390(5) 0.3635(4) 0.0299(6) Uani 0.446(5) 1 d . . P A 2
Cl1' Cl 0.3967(5) 0.3774(5) 0.4151(4) 0.0510(8) Uani 0.446(5) 1 d . . P A 2
N1' N 0.4582(17) 0.4639(14) 0.2483(8) 0.0238(19) Uani 0.446(5) 1 d . . P A 2
N4' N 0.6219(14) 0.4297(15) 0.4543(12) 0.023(2) Uani 0.446(5) 1 d . . P A 2
C1' C 0.3645(17) 0.4816(14) 0.2476(9) 0.035(3) Uani 0.446(5) 1 d . . P A 2
H1' H 0.338682 0.485290 0.298004 0.042 Uiso 0.446(5) 1 calc R U P A 2
C2' C 0.3082(16) 0.4937(14) 0.1761(10) 0.044(4) Uani 0.446(5) 1 d . . P A 2
H2' H 0.243971 0.505517 0.177052 0.053 Uiso 0.446(5) 1 calc R U P A 2
C3' C 0.3449(13) 0.4889(12) 0.1018(8) 0.040(3) Uani 0.446(5) 1 d . . P A 2
H3' H 0.306205 0.499265 0.052200 0.048 Uiso 0.446(5) 1 calc R U P A 2
C4' C 0.4347(16) 0.4696(13) 0.1002(8) 0.033(2) Uani 0.446(5) 1 d . . P A 2
H4' H 0.458833 0.461524 0.049612 0.039 Uiso 0.446(5) 1 calc R U P A 2
C5' C 0.496(2) 0.461(2) 0.1789(17) 0.026(3) Uani 0.554(5) 1 d . . P A 2
C11' C 0.5982(12) 0.3920(17) 0.5236(16) 0.036(3) Uani 0.446(5) 1 d . . P A 2
H11' H 0.535231 0.375789 0.523961 0.044 Uiso 0.446(5) 1 calc R U P A 2
C12' C 0.6590(14) 0.3766(18) 0.5916(19) 0.051(3) Uani 0.446(5) 1 d . . P A 2
H12' H 0.637798 0.353149 0.638558 0.062 Uiso 0.446(5) 1 calc R U P A 2
C13' C 0.7510(16) 0.395(2) 0.5907(18) 0.045(3) Uani 0.446(5) 1 d . . P A 2
H13' H 0.796240 0.378465 0.633814 0.055 Uiso 0.446(5) 1 calc R U P A 2
C14' C 0.7764(9) 0.4381(18) 0.5280(19) 0.033(2) Uani 0.446(5) 1 d . . P A 2
H14' H 0.839152 0.455298 0.528162 0.039 Uiso 0.446(5) 1 calc R U P A 2
C15' C 0.7111(11) 0.457(2) 0.464(2) 0.021(2) Uani 0.446(5) 1 d . . P A 2
N2 N 0.58526(17) 0.44607(15) 0.18697(17) 0.0288(6) Uani 1 1 d . . . . .
N3 N 0.71961(18) 0.42623(15) 0.12530(15) 0.0272(6) Uani 1 1 d . . . . .
N5 N 0.74748(18) 0.49319(15) 0.39666(16) 0.0304(6) Uani 1 1 d . . . . .
N6 N 0.85286(17) 0.55306(15) 0.31988(16) 0.0280(6) Uani 1 1 d . . . . .
N7 N 0.70201(17) 0.35091(14) 0.29700(15) 0.0244(6) Uani 1 1 d . . . . .
N8 N 0.84840(16) 0.38712(14) 0.26417(15) 0.0257(6) Uani 1 1 d . . . . .
N9 N 0.98727(17) 0.42771(17) 0.21928(17) 0.0359(7) Uani 1 1 d . . . . .
N10 N 0.63890(17) 0.58957(14) 0.28022(16) 0.0270(6) Uani 1 1 d . . . . .
N11 N 0.73417(17) 0.59398(14) 0.17590(16) 0.0260(6) Uani 1 1 d . . . . .
N12 N 0.84070(18) 0.58692(15) 0.08156(16) 0.0302(6) Uani 1 1 d . . . . .
C6 C 0.6259(2) 0.41387(19) 0.1243(2) 0.0308(8) Uani 1 1 d . . . . .
C7 C 0.5797(3) 0.3630(2) 0.0642(2) 0.0425(9) Uani 1 1 d . . . . .
H7 H 0.514362 0.354750 0.062301 0.051 Uiso 1 1 calc R U . . .
C8 C 0.6278(3) 0.3257(2) 0.0091(2) 0.0550(11) Uani 1 1 d . . . . .
H8 H 0.596414 0.290995 -0.030490 0.066 Uiso 1 1 calc R U . . .
C9 C 0.7236(3) 0.3385(2) 0.0109(2) 0.0514(10) Uani 1 1 d . . . . .
H9 H 0.758400 0.313452 -0.027476 0.062 Uiso 1 1 calc R U . . .
C10 C 0.7654(3) 0.3884(2) 0.0696(2) 0.0379(8) Uani 1 1 d . . . . .
H10 H 0.830695 0.396953 0.071440 0.045 Uiso 1 1 calc R U . . .
C16 C 0.8208(2) 0.54410(19) 0.3941(2) 0.0306(7) Uani 1 1 d . . . . .
C17 C 0.8572(3) 0.5923(2) 0.4604(2) 0.0453(9) Uani 1 1 d . . . . .
H17 H 0.834697 0.586609 0.512041 0.054 Uiso 1 1 calc R U . . .
C18 C 0.9253(3) 0.6472(2) 0.4503(2) 0.0520(11) Uani 1 1 d . . . . .
H18 H 0.950483 0.679194 0.495183 0.062 Uiso 1 1 calc R U . . .
C19 C 0.9574(3) 0.6562(2) 0.3746(2) 0.0459(10) Uani 1 1 d . . . . .
H19 H 1.004663 0.693775 0.366619 0.055 Uiso 1 1 calc R U . . .
C20 C 0.9188(2) 0.6091(2) 0.3120(2) 0.0357(8) Uani 1 1 d . . . . .
H20 H 0.939342 0.616097 0.259700 0.043 Uiso 1 1 calc R U . . .
C21 C 0.6377(2) 0.29412(18) 0.30543(19) 0.0291(7) Uani 1 1 d . . . . .
H21 H 0.575962 0.310830 0.311351 0.035 Uiso 1 1 calc R U . . .
C22 C 0.6553(2) 0.21464(19) 0.3060(2) 0.0336(8) Uani 1 1 d . . . . .
H22 H 0.607934 0.176936 0.313347 0.040 Uiso 1 1 calc R U . . .
C23 C 0.7450(2) 0.19060(19) 0.2955(2) 0.0367(8) Uani 1 1 d . . . . .
H23 H 0.760514 0.135595 0.296922 0.044 Uiso 1 1 calc R U . . .
C24 C 0.8110(2) 0.24623(19) 0.2831(2) 0.0342(8) Uani 1 1 d . . . . .
H24 H 0.871904 0.229437 0.274484 0.041 Uiso 1 1 calc R U . . .
C25 C 0.7899(2) 0.32788(18) 0.28304(18) 0.0249(7) Uani 1 1 d . . . . .
C26 C 0.9433(2) 0.37889(19) 0.26898(19) 0.0291(7) Uani 1 1 d . . . . .
C27 C 0.9954(2) 0.3272(2) 0.3241(2) 0.0368(8) Uani 1 1 d . . . . .
H27 H 0.964416 0.296035 0.360844 0.044 Uiso 1 1 calc R U . . .
C28 C 1.0898(2) 0.3212(3) 0.3253(2) 0.0518(11) Uani 1 1 d . . . . .
H28 H 1.124572 0.285181 0.361497 0.062 Uiso 1 1 calc R U . . .
C29 C 1.1337(3) 0.3683(3) 0.2734(3) 0.0669(14) Uani 1 1 d . . . . .
H29 H 1.199361 0.365127 0.272555 0.080 Uiso 1 1 calc R U . . .
C30 C 1.0812(2) 0.4201(3) 0.2226(3) 0.0560(12) Uani 1 1 d . . . . .
H30 H 1.112602 0.452739 0.187464 0.067 Uiso 1 1 calc R U . . .
C31 C 0.5875(2) 0.62651(19) 0.3326(2) 0.0337(8) Uani 1 1 d . . . . .
H31 H 0.563199 0.595327 0.373330 0.040 Uiso 1 1 calc R U . . .
C32 C 0.5686(2) 0.70597(19) 0.3300(2) 0.0372(8) Uani 1 1 d . . . . .
H32 H 0.530250 0.729327 0.366674 0.045 Uiso 1 1 calc R U . . .
C33 C 0.6068(2) 0.75176(19) 0.2725(2) 0.0381(9) Uani 1 1 d . . . . .
H33 H 0.595520 0.807491 0.269678 0.046 Uiso 1 1 calc R U . . .
C34 C 0.6608(2) 0.71680(18) 0.2198(2) 0.0331(8) Uani 1 1 d . . . . .
H34 H 0.687684 0.748504 0.180906 0.040 Uiso 1 1 calc R U . . .
C35 C 0.6769(2) 0.63374(17) 0.22267(19) 0.0264(7) Uani 1 1 d . . . . .
C36 C 0.7604(2) 0.61994(18) 0.10338(19) 0.0271(7) Uani 1 1 d . . . . .
C37 C 0.7087(2) 0.6740(2) 0.0506(2) 0.0367(8) Uani 1 1 d . . . . .
H37 H 0.651918 0.695569 0.064842 0.044 Uiso 1 1 calc R U . . .
C38 C 0.7406(3) 0.6950(2) -0.0213(2) 0.0483(10) Uani 1 1 d . . . . .
H38 H 0.707663 0.733538 -0.055684 0.058 Uiso 1 1 calc R U . . .
C39 C 0.8203(3) 0.6607(2) -0.0440(2) 0.0480(10) Uani 1 1 d . . . . .
H39 H 0.842094 0.674253 -0.094532 0.058 Uiso 1 1 calc R U . . .
C40 C 0.8671(3) 0.6070(2) 0.0074(2) 0.0400(9) Uani 1 1 d . . . . .
H40 H 0.921041 0.582267 -0.009217 0.048 Uiso 1 1 calc R U . . .

loop_
_atom_site_aniso_label
_atom_site_aniso_U_11
_atom_site_aniso_U_22
_atom_site_aniso_U_33
_atom_site_aniso_U_23
_atom_site_aniso_U_13
_atom_site_aniso_U_12
Rh1 0.02326(12) 0.02140(13) 0.02773(14) 0.00109(10) 0.00752(10) -0.00015(9)
Rh2 0.02087(12) 0.02387(13) 0.02246(13) 0.00212(10) 0.00381(10) 0.00026(9)
Cu2 0.0244(2) 0.0356(2) 0.0310(2) 0.00291(18) 0.00699(17) -0.00149(17)
Cl2 0.0326(5) 0.0565(6) 0.0803(8) 0.0118(5) 0.0099(5) -0.0160(4)
Cu1 0.0327(16) 0.0255(9) 0.034(2) -0.0001(12) 0.0144(12) -0.0021(9)
Cl1 0.056(3) 0.060(2) 0.040(2) 0.0011(14) 0.0161(16) -0.0288(16)
N1 0.023(2) 0.021(2) 0.028(6) 0.009(5) 0.004(5) -0.0018(18)
N4 0.026(8) 0.0314(16) 0.011(6) -0.004(4) -0.005(4) -0.005(5)
C1 0.025(4) 0.020(3) 0.059(8) 0.001(7) 0.003(8) -0.001(3)
C2 0.022(2) 0.027(2) 0.081(11) 0.014(8) 0.001(8) -0.0004(18)
C3 0.033(4) 0.031(3) 0.052(8) 0.011(8) -0.011(7) -0.002(3)
C4 0.039(3) 0.029(5) 0.028(7) 0.001(5) -0.005(6) 0.000(3)
C5 0.023(6) 0.018(4) 0.037(12) 0.013(8) 0.009(7) -0.006(4)
C11 0.035(7) 0.045(3) 0.031(6) 0.003(4) 0.012(6) -0.006(6)
C12 0.060(9) 0.059(5) 0.037(5) 0.019(4) 0.013(7) 0.002(6)
C13 0.054(11) 0.059(3) 0.019(7) 0.011(4) -0.017(6) 0.001(8)
C14 0.016(6) 0.047(3) 0.034(5) 0.008(3) -0.004(7) 0.003(7)
C15 0.011(7) 0.026(2) 0.027(3) -0.004(2) 0.006(8) 0.004(7)
Cu1' 0.0327(16) 0.0255(9) 0.034(2) -0.0001(12) 0.0144(12) -0.0021(9)
Cl1' 0.056(3) 0.060(2) 0.040(2) 0.0011(14) 0.0161(16) -0.0288(16)
N1' 0.023(2) 0.021(2) 0.028(6) 0.009(5) 0.004(5) -0.0018(18)
N4' 0.026(8) 0.0314(16) 0.011(6) -0.004(4) -0.005(4) -0.005(5)
C1' 0.025(4) 0.020(3) 0.059(8) 0.001(7) 0.003(8) -0.001(3)
C2' 0.022(2) 0.027(2) 0.081(11) 0.014(8) 0.001(8) -0.0004(18)
C3' 0.033(4) 0.031(3) 0.052(8) 0.011(8) -0.011(7) -0.002(3)
C4' 0.039(3) 0.029(5) 0.028(7) 0.001(5) -0.005(6) 0.000(3)
C5' 0.023(6) 0.018(4) 0.037(12) 0.013(8) 0.009(7) -0.006(4)
C11' 0.035(7) 0.045(3) 0.031(6) 0.003(4) 0.012(6) -0.006(6)
C12' 0.060(9) 0.059(5) 0.037(5) 0.019(4) 0.013(7) 0.002(6)
C13' 0.054(11) 0.059(3) 0.019(7) 0.011(4) -0.017(6) 0.001(8)
C14' 0.016(6) 0.047(3) 0.034(5) 0.008(3) -0.004(7) 0.003(7)
C15' 0.011(7) 0.026(2) 0.027(3) -0.004(2) 0.006(8) 0.004(7)
N2 0.0217(13) 0.0283(14) 0.0360(17) 0.0021(12) 0.0010(12) 0.0002(11)
N3 0.0333(15) 0.0270(14) 0.0206(14) 0.0047(11) 0.0000(12) -0.0006(11)
N5 0.0370(15) 0.0297(15) 0.0257(15) -0.0038(12) 0.0086(12) -0.0017(12)
N6 0.0275(14) 0.0275(14) 0.0290(16) -0.0011(12) 0.0030(12) -0.0025(11)
N7 0.0282(14) 0.0225(13) 0.0227(14) 0.0010(11) 0.0035(11) 0.0010(11)
N8 0.0248(13) 0.0265(14) 0.0259(15) 0.0016(11) 0.0039(11) 0.0041(11)
N9 0.0244(14) 0.0448(17) 0.0399(18) 0.0072(14) 0.0088(13) 0.0053(12)
N10 0.0244(13) 0.0218(13) 0.0359(16) -0.0005(12) 0.0080(12) -0.0004(10)
N11 0.0275(14) 0.0234(13) 0.0271(15) 0.0046(11) 0.0032(12) 0.0011(11)
N12 0.0301(14) 0.0316(15) 0.0295(16) 0.0027(12) 0.0056(12) -0.0053(12)
C6 0.0380(18) 0.0281(17) 0.0245(18) 0.0099(14) -0.0043(15) -0.0058(14)
C7 0.050(2) 0.044(2) 0.032(2) 0.0082(17) -0.0044(18) -0.0199(18)
C8 0.085(3) 0.050(2) 0.028(2) -0.0019(18) -0.002(2) -0.025(2)
C9 0.077(3) 0.050(2) 0.029(2) -0.0060(18) 0.008(2) -0.009(2)
C10 0.048(2) 0.038(2) 0.0280(19) -0.0010(16) 0.0041(17) -0.0009(16)
C16 0.0360(18) 0.0297(18) 0.0257(18) 0.0005(14) 0.0020(15) -0.0011(14)
C17 0.059(2) 0.045(2) 0.032(2) -0.0062(17) 0.0070(18) -0.0110(19)
C18 0.058(3) 0.055(3) 0.041(2) -0.010(2) -0.004(2) -0.019(2)
C19 0.044(2) 0.046(2) 0.048(2) -0.0073(19) 0.0068(19) -0.0190(18)
C20 0.0324(18) 0.038(2) 0.037(2) -0.0021(16) 0.0051(16) -0.0089(15)
C21 0.0332(17) 0.0274(17) 0.0273(18) 0.0023(14) 0.0064(14) -0.0028(13)
C22 0.045(2) 0.0251(17) 0.0303(19) 0.0013(14) 0.0051(16) -0.0076(15)
C23 0.049(2) 0.0244(17) 0.036(2) 0.0039(15) 0.0027(17) 0.0055(15)
C24 0.0344(18) 0.0287(18) 0.040(2) 0.0009(15) 0.0053(16) 0.0070(14)
C25 0.0297(16) 0.0273(16) 0.0174(16) 0.0023(13) 0.0015(13) 0.0036(13)
C26 0.0274(16) 0.0336(18) 0.0266(18) -0.0001(14) 0.0044(14) 0.0061(14)
C27 0.0329(18) 0.046(2) 0.032(2) 0.0081(16) 0.0038(16) 0.0060(15)
C28 0.033(2) 0.073(3) 0.047(3) 0.016(2) -0.0008(19) 0.017(2)
C29 0.026(2) 0.095(4) 0.080(3) 0.034(3) 0.008(2) 0.015(2)
C30 0.0263(19) 0.076(3) 0.068(3) 0.028(2) 0.0135(19) 0.0083(19)
C31 0.0305(17) 0.0298(18) 0.043(2) -0.0033(16) 0.0120(16) -0.0024(14)
C32 0.0346(19) 0.0296(18) 0.049(2) -0.0092(17) 0.0120(17) 0.0020(15)
C33 0.044(2) 0.0214(17) 0.047(2) -0.0052(16) -0.0007(18) 0.0022(15)
C34 0.0386(19) 0.0234(16) 0.036(2) 0.0026(15) 0.0008(16) -0.0032(14)
C35 0.0239(15) 0.0235(16) 0.0307(18) 0.0015(14) -0.0013(14) -0.0009(13)
C36 0.0311(17) 0.0247(16) 0.0246(17) 0.0015(13) -0.0007(14) -0.0063(13)
C37 0.045(2) 0.0334(19) 0.030(2) 0.0045(15) -0.0033(17) 0.0022(16)
C38 0.069(3) 0.039(2) 0.034(2) 0.0106(17) -0.008(2) 0.0021(19)
C39 0.067(3) 0.049(2) 0.029(2) 0.0093(18) 0.009(2) -0.008(2)
C40 0.048(2) 0.044(2) 0.029(2) 0.0031(17) 0.0106(17) -0.0088(17)

loop_
_atom_type_symbol
_atom_type_description
_atom_type_scat_dispersion_real
_atom_type_scat_dispersion_imag
_atom_type_scat_source
C C 0.0033 0.0016 'International Tables Vol C Tables 4.2.6.8 and 6.1.1.4'
H H 0.0000 0.0000 'International Tables Vol C Tables 4.2.6.8 and 6.1.1.4'
N N 0.0061 0.0033 'International Tables Vol C Tables 4.2.6.8 and 6.1.1.4'
Cl Cl 0.1484 0.1585 'International Tables Vol C Tables 4.2.6.8 and 6.1.1.4'
Cu Cu 0.3201 1.2651 'International Tables Vol C Tables 4.2.6.8 and 6.1.1.4'
Rh Rh -1.1178 0.9187 'International Tables Vol C Tables 4.2.6.8 and 6.1.1.4'

loop_
_geom_angle_atom_site_label_1
_geom_angle_atom_site_label_2
_geom_angle_atom_site_label_3
_geom_angle
_geom_angle_site_symmetry_1
_geom_angle_site_symmetry_3
_geom_angle_publ_flag
N5 Rh1 N2 177.64(11) . . ?
N5 Rh1 N10 88.52(10) . . ?
N2 Rh1 N10 91.43(10) . . ?
N5 Rh1 N7 92.06(10) . . ?
N2 Rh1 N7 87.70(10) . . ?
N10 Rh1 N7 173.01(10) . . ?
N5 Rh1 Rh2 88.95(8) . . ?
N2 Rh1 Rh2 88.70(7) . . ?
N10 Rh1 Rh2 86.50(7) . . ?
N7 Rh1 Rh2 86.55(7) . . ?
N5 Rh1 Cu1' 94.95(17) . . ?
N2 Rh1 Cu1' 87.40(17) . . ?
N10 Rh1 Cu1' 96.0(2) . . ?
N7 Rh1 Cu1' 90.9(2) . . ?
Rh2 Rh1 Cu1' 175.4(2) . . ?
N5 Rh1 Cu1 88.25(15) . . ?
N2 Rh1 Cu1 94.08(15) . . ?
N10 Rh1 Cu1 99.37(16) . . ?
N7 Rh1 Cu1 87.61(16) . . ?
Rh2 Rh1 Cu1 173.43(12) . . ?
N8 Rh2 N11 177.31(10) . . ?
N8 Rh2 N3 88.41(10) . . ?
N11 Rh2 N3 91.85(10) . . ?
N8 Rh2 N6 91.47(10) . . ?
N11 Rh2 N6 87.92(10) . . ?
N3 Rh2 N6 172.45(10) . . ?
N8 Rh2 Rh1 88.45(7) . . ?
N11 Rh2 Rh1 88.90(7) . . ?
N3 Rh2 Rh1 86.35(7) . . ?
N6 Rh2 Rh1 86.11(7) . . ?
N8 Rh2 Cu2 91.50(7) . . ?
N11 Rh2 Cu2 91.12(7) . . ?
N3 Rh2 Cu2 97.16(7) . . ?
N6 Rh2 Cu2 90.39(7) . . ?
Rh1 Rh2 Cu2 176.492(16) . . ?
N12 Cu2 N9 159.67(11) . . ?
N12 Cu2 Cl2 97.29(8) . . ?
N9 Cu2 Cl2 102.99(8) . . ?
N12 Cu2 Rh2 79.64(7) . . ?
N9 Cu2 Rh2 81.88(7) . . ?
Cl2 Cu2 Rh2 159.22(3) . . ?
N1 Cu1 N4 159.4(9) . . ?
N1 Cu1 Cl1 97.3(6) . . ?
N4 Cu1 Cl1 103.2(6) . . ?
N1 Cu1 Rh1 78.1(6) . . ?
N4 Cu1 Rh1 82.5(6) . . ?
Cl1 Cu1 Rh1 161.1(4) . . ?
C5 N1 C1 116(2) . . ?
C5 N1 Cu1 131(2) . . ?
C1 N1 Cu1 113.0(8) . . ?
C11 N4 C15 119.0(15) . . ?
C11 N4 Cu1 112.1(11) . . ?
C15 N4 Cu1 128.2(17) . . ?
N1 C1 C2 123.0(13) . . ?
C3 C2 C1 120.3(16) . . ?
C2 C3 C4 118.8(13) . . ?
C3 C4 C5 117.3(16) . . ?
N1 C5 C4 124(3) . . ?
N1 C5 N2 119(3) . . ?
C4 C5 N2 116.0(18) . . ?
C12 C11 N4 124.6(15) . . ?
C11 C12 C13 119.1(19) . . ?
C14 C13 C12 118.2(13) . . ?
C13 C14 C15 121.1(14) . . ?
N5 C15 N4 111.8(17) . . ?
N5 C15 C14 130.3(14) . . ?
N4 C15 C14 118(2) . . ?
N4' Cu1' N1' 159.7(12) . . ?
N4' Cu1' Cl1' 102.5(9) . . ?
N1' Cu1' Cl1' 97.6(8) . . ?
N4' Cu1' Rh1 79.1(9) . . ?
N1' Cu1' Rh1 80.8(7) . . ?
Cl1' Cu1' Rh1 165.0(5) . . ?
C5' N1' C1' 120(2) . . ?
C5' N1' Cu1' 127(2) . . ?
C1' N1' Cu1' 113.0(12) . . ?
C15' N4' C11' 112(2) . . ?
C15' N4' Cu1' 132(2) . . ?
C11' N4' Cu1' 116.3(15) . . ?
C2' C1' N1' 121.4(18) . . ?
C1' C2' C3' 120(2) . . ?
C4' C3' C2' 120.0(17) . . ?
C3' C4' C5' 119.1(14) . . ?
N2 C5' N1' 115(3) . . ?
N2 C5' C4' 126.1(18) . . ?
N1' C5' C4' 119(3) . . ?
C12' C11' N4' 125(2) . . ?
C11' C12' C13' 119(3) . . ?
C14' C13' C12' 119.0(18) . . ?
C13' C14' C15' 119(2) . . ?
N4' C15' C14' 125(3) . . ?
N4' C15' N5 119(3) . . ?
C14' C15' N5 114.6(18) . . ?
C5' N2 C6 120.5(15) . . ?
C6 N2 C5 131.3(18) . . ?
C5' N2 Rh1 120.3(14) . . ?
C6 N2 Rh1 119.2(2) . . ?
C5 N2 Rh1 108.7(17) . . ?
C10 N3 C6 118.8(3) . . ?
C10 N3 Rh2 119.8(2) . . ?
C6 N3 Rh2 120.9(2) . . ?
C15 N5 C16 119.0(9) . . ?
C16 N5 C15' 130.8(13) . . ?
C15 N5 Rh1 121.5(9) . . ?
C16 N5 Rh1 119.2(2) . . ?
C15' N5 Rh1 109.8(12) . . ?
C20 N6 C16 118.6(3) . . ?
C20 N6 Rh2 120.1(2) . . ?
C16 N6 Rh2 121.1(2) . . ?
C21 N7 C25 118.6(3) . . ?
C21 N7 Rh1 120.1(2) . . ?
C25 N7 Rh1 120.93(19) . . ?
C25 N8 C26 123.7(3) . . ?
C25 N8 Rh2 119.18(19) . . ?
C26 N8 Rh2 117.0(2) . . ?
C30 N9 C26 116.8(3) . . ?
C30 N9 Cu2 113.6(2) . . ?
C26 N9 Cu2 129.3(2) . . ?
C31 N10 C35 119.2(3) . . ?
C31 N10 Rh1 119.2(2) . . ?
C35 N10 Rh1 121.5(2) . . ?
C36 N11 C35 125.7(3) . . ?
C36 N11 Rh2 115.2(2) . . ?
C35 N11 Rh2 119.0(2) . . ?
C40 N12 C36 117.9(3) . . ?
C40 N12 Cu2 112.5(2) . . ?
C36 N12 Cu2 129.4(2) . . ?
N2 C6 N3 116.4(3) . . ?
N2 C6 C7 124.2(3) . . ?
N3 C6 C7 119.1(3) . . ?
C8 C7 C6 120.6(4) . . ?
C7 C8 C9 119.9(3) . . ?
C10 C9 C8 117.6(4) . . ?
N3 C10 C9 123.9(4) . . ?
N6 C16 N5 116.3(3) . . ?
N6 C16 C17 119.7(3) . . ?
N5 C16 C17 123.7(3) . . ?
C18 C17 C16 120.0(4) . . ?
C17 C18 C19 120.0(4) . . ?
C20 C19 C18 117.8(3) . . ?
N6 C20 C19 124.0(3) . . ?
N7 C21 C22 124.4(3) . . ?
C21 C22 C23 117.5(3) . . ?
C24 C23 C22 119.8(3) . . ?
C23 C24 C25 120.9(3) . . ?
N8 C25 N7 116.2(3) . . ?
N8 C25 C24 125.0(3) . . ?
N7 C25 C24 118.6(3) . . ?
N9 C26 N8 115.9(3) . . ?
N9 C26 C27 120.3(3) . . ?
N8 C26 C27 123.7(3) . . ?
C28 C27 C26 120.8(3) . . ?
C27 C28 C29 118.8(3) . . ?
C30 C29 C28 118.8(3) . . ?
N9 C30 C29 124.3(4) . . ?
N10 C31 C32 123.6(3) . . ?
C31 C32 C33 118.1(3) . . ?
C34 C33 C32 119.9(3) . . ?
C33 C34 C35 120.5(3) . . ?
N11 C35 N10 116.3(3) . . ?
N11 C35 C34 124.8(3) . . ?
N10 C35 C34 118.7(3) . . ?
N11 C36 N12 115.4(3) . . ?
N11 C36 C37 124.4(3) . . ?
N12 C36 C37 120.1(3) . . ?
C38 C37 C36 119.6(3) . . ?
C37 C38 C39 120.3(3) . . ?
C40 C39 C38 118.5(4) . . ?
C39 C40 N12 123.4(4) . . ?

loop_
_geom_bond_atom_site_label_1
_geom_bond_atom_site_label_2
_geom_bond_distance
_geom_bond_site_symmetry_2
_geom_bond_publ_flag
Rh1 N5 2.007(3) . ?
Rh1 N2 2.011(3) . ?
Rh1 N10 2.057(2) . ?
Rh1 N7 2.062(2) . ?
Rh1 Rh2 2.3830(3) . ?
Rh1 Cu1' 2.506(9) . ?
Rh1 Cu1 2.541(7) . ?
Rh2 N8 2.020(2) . ?
Rh2 N11 2.022(2) . ?
Rh2 N3 2.067(2) . ?
Rh2 N6 2.072(3) . ?
Rh2 Cu2 2.5070(4) . ?
Cu2 N12 2.003(3) . ?
Cu2 N9 2.015(3) . ?
Cu2 Cl2 2.3324(9) . ?
Cu1 N1 1.991(12) . ?
Cu1 N4 2.049(10) . ?
Cu1 Cl1 2.344(9) . ?
N1 C5 1.32(3) . ?
N1 C1 1.34(3) . ?
N4 C11 1.36(3) . ?
N4 C15 1.390(19) . ?
C1 C2 1.380(15) . ?
C2 C3 1.344(15) . ?
C3 C4 1.38(2) . ?
C4 C5 1.41(4) . ?
C5 N2 1.47(4) . ?
C11 C12 1.34(2) . ?
C12 C13 1.40(3) . ?
C13 C14 1.39(3) . ?
C14 C15 1.43(3) . ?
C15 N5 1.36(3) . ?
Cu1' N4' 1.946(14) . ?
Cu1' N1' 2.059(16) . ?
Cu1' Cl1' 2.343(12) . ?
N1' C5' 1.32(3) . ?
N1' C1' 1.38(3) . ?
N4' C15' 1.36(2) . ?
N4' C11' 1.38(4) . ?
C1' C2' 1.37(2) . ?
C2' C3' 1.39(2) . ?
C3' C4' 1.34(3) . ?
C4' C5' 1.49(4) . ?
C5' N2 1.30(3) . ?
C11' C12' 1.36(3) . ?
C12' C13' 1.37(3) . ?
C13' C14' 1.34(4) . ?
C14' C15' 1.36(3) . ?
C15' N5 1.42(4) . ?
N2 C6 1.358(4) . ?
N3 C10 1.350(4) . ?
N3 C6 1.366(4) . ?
N5 C16 1.364(4) . ?
N6 C20 1.355(4) . ?
N6 C16 1.364(4) . ?
N7 C21 1.349(4) . ?
N7 C25 1.371(4) . ?
N8 C25 1.363(4) . ?
N8 C26 1.369(4) . ?
N9 C30 1.356(4) . ?
N9 C26 1.366(4) . ?
N10 C31 1.352(4) . ?
N10 C35 1.368(4) . ?
N11 C36 1.365(4) . ?
N11 C35 1.367(4) . ?
N12 C40 1.363(4) . ?
N12 C36 1.370(4) . ?
C6 C7 1.414(5) . ?
C7 C8 1.357(5) . ?
C8 C9 1.395(5) . ?
C9 C10 1.366(5) . ?
C16 C17 1.411(5) . ?
C17 C18 1.372(5) . ?
C18 C19 1.388(5) . ?
C19 C20 1.365(5) . ?
C21 C22 1.358(4) . ?
C22 C23 1.385(5) . ?
C23 C24 1.366(5) . ?
C24 C25 1.404(4) . ?
C26 C27 1.409(4) . ?
C27 C28 1.364(5) . ?
C28 C29 1.373(5) . ?
C29 C30 1.371(5) . ?
C31 C32 1.361(4) . ?
C32 C33 1.383(5) . ?
C33 C34 1.364(5) . ?
C34 C35 1.414(4) . ?
C36 C37 1.409(4) . ?
C37 C38 1.365(5) . ?
C38 C39 1.377(5) . ?
C39 C40 1.362(5) . ?
